data_1001353
loop_
_publ_author_name
'Mezaoui, D'
'Michel, C'
'Groult, D'
'Raveau, B'

_publ_section_title
;
A M~3~ O~9~ (M~2~ O~4~)~n~: A series of oxides derived from the rutile
structure by chemical twinning
;
_journal_coden_ASTM MRBUAC
_journal_name_full 'Materials Research Bulletin'
_journal_page_first 1039
_journal_page_last 1044
_journal_paper_doi 10.1016/0025-5408(86)90218-7
_journal_volume 21
_journal_year 1986
_chemical_formula_structural 'Ba Ti3 Nb4 O17'
_chemical_formula_sum 'Ba Nb4 O17 Ti3'
_chemical_name_systematic 'Barium titanium niobium oxide (1/3/4/17)'
_space_group_IT_number 63
_symmetry_cell_setting orthorhombic
_symmetry_Int_Tables_number 63
_symmetry_space_group_name_Hall '-C 2c 2'
_symmetry_space_group_name_H-M 'C m c m'
_cell_angle_alpha 90
_cell_angle_beta 90
_cell_angle_gamma 90
_cell_formula_units_Z 4
_cell_length_a 6.639(7)
_cell_length_b 8.957(11)
_cell_length_c 21.145(16)
_cell_volume 1257.4
_exptl_crystal_density_meas 4.89
_refine_ls_R_factor_all 0.09
_cod_database_code 1001353

loop_
_symmetry_equiv_pos_as_xyz
x,y,z
x,-y,-z
x,y,1/2-z
x,-y,1/2+z
-x,-y,-z
-x,y,z
-x,-y,1/2+z
-x,y,1/2-z
1/2+x,1/2+y,z
1/2+x,1/2-y,-z
1/2+x,1/2+y,1/2-z
1/2+x,1/2-y,1/2+z
1/2-x,1/2-y,-z
1/2-x,1/2+y,z
1/2-x,1/2-y,1/2+z
1/2-x,1/2+y,1/2-z

loop_
_atom_site_label
_atom_site_type_symbol
_atom_site_symmetry_multiplicity
_atom_site_Wyckoff_symbol
_atom_site_fract_x
_atom_site_fract_y
_atom_site_fract_z
_atom_site_occupancy
_atom_site_attached_hydrogens
_atom_site_calc_flag
Ba1 Ba2+ 4 c 0. 0.9807(9) 0.25 1. 0 d
Ti1 Ti4+ 8 f 0. 0.1026(13) 0.0568(4) 0.6 0 d
Nb1 Nb5+ 8 f 0. 0.1026(13) 0.0568(4) 0.4 0 d
Ti2 Ti4+ 8 f 0. 0.3446(10) 0.3404(4) 0.225 0 d
Nb2 Nb5+ 8 f 0. 0.3446(10) 0.3404(4) 0.775 0 d
Ti3 Ti4+ 8 f 0. 0.7359(10) 0.3878(6) 0.3 0 d
Nb3 Nb5+ 8 f 0. 0.7359(10) 0.3878(6) 0.7 0 d
Ti4 Ti4+ 4 b 0. 0.5 0.5 0.75 0 d
Nb4 Nb5+ 4 b 0. 0.5 0.5 0.25 0 d
O1 O2- 8 f 0. 0.546(5) 0.3365(14) 1. 0 d
O2 O2- 4 c 0. 0.304(5) 0.25 1. 0 d
O3 O2- 8 f 0. 0.315(4) 0.4549(18) 1. 0 d
O4 O2- 8 f 0. 0.889(5) 0.4539(13) 1. 0 d
O5 O2- 8 f 0. 0.120(4) 0.3570(16) 1. 0 d
O6 O2- 16 h 0.195(3) 0.197(3) 0.6571(10) 1. 0 d
O7 O2- 16 h 0.280(4) 0.096(3) 0.4562(13) 1. 0 d

loop_
_atom_type_symbol
_atom_type_oxidation_number
Ba2+ 2.000
Ti4+ 4.000
Nb5+ 5.000
O2- -2.000
